data_1526263
loop_
_publ_author_name
'Piilonen, P.C.'
'McDonald, A.M.'
'Lalonde, A.E.'

_publ_section_title
;
 Kupletskite polytypes from the Lovozero massif, Kola peninsula, Russia:
 kupletskite-1A and kupletskite-Ma2b2c
;
_journal_name_full 'European Journal of Mineralogy (1,1989-)'
_journal_page_first 973
_journal_page_last 984
_journal_volume 13
_journal_year 2001
_chemical_formula_sum 'Ca0.356 F H4 K2 Mg0.64 Mn5.926 Na1.026 Nb0.104 O30 Si8 Ti1.896'
_chemical_name_systematic
;
K2 Na1.026 Ca0.356 (Mn5.926 Mg0.64) (Ti1.896 Nb0.104) Si8 O26 (O H)4 F
;
_space_group_IT_number 2
_symmetry_space_group_name_Hall '-P 1'
_symmetry_space_group_name_H-M 'P -1'
_cell_angle_alpha 113.044
_cell_angle_beta 94.84
_cell_angle_gamma 103.064
_cell_formula_units_Z 1
_cell_length_a 5.3925
_cell_length_b 11.9283
_cell_length_c 11.7256
_cell_volume 663.394
_citation_journal_id_ASTM EJMIER
_cod_data_source_file Piilonen_EJMIER_2001_1001.cif
_cod_data_source_block H4Ca0.356F1K2Mg0.64Mn5.926Na1.026Nb0.104O30Si8Ti1.896
_cod_original_cell_volume 663.3936
_cod_original_formula_sum
;
H4 Ca0.356 F1 K2 Mg0.64 Mn5.926 Na1.026 Nb0.104 O30 Si8 Ti1.896
;
_cod_database_code 1526263

loop_
_symmetry_equiv_pos_as_xyz
x,y,z
-x,-y,-z

loop_
_atom_site_label
_atom_site_type_symbol
_atom_site_fract_x
_atom_site_fract_y
_atom_site_fract_z
_atom_site_occupancy
_atom_site_U_iso_or_equiv
O5 O-2 0.9921 0.1189 0.5951 1 0.0
Si3 Si+4 0.3781 0.67477 0.25541 1 0.0
O7 O-2 0.5749 0.0133 0.3866 1 0.0
Mn3 Mn+2 0.4223 0.3522 0.48391 0.881 0.0
O4 O-2 0.2935 0.4627 0.398 1 0.0
O3 O-2 0.1292 0.3949 0.5948 1 0.0
O14 O-2 0.5721 0.2222 0.8031 1 0.0
Si2 Si+4 0.8128 0.5457 0.25292 1 0.0
O8 O-2 0.0724 0.5917 0.2007 1 0.0
O15 O-2 0.3807 0.1906 0.1672 1 0.0
Mn4 Mn+2 0 0.5 0.5 0.598 0.0
Na2 Na+1 0.5 0 0 0.644 0.0
O9 O-2 0.246 0.0417 0.8296 1 0.0
O1 O-2 0.729 0.3203 0.3824 1 0.0
Si1 Si+4 0.6785 0.27194 0.23032 1 0.0
Ca1 Ca+2 0.5 0 0 0.356 0.0
Si4 Si+4 0.5081 0.93072 0.23432 1 0.0
O10 O-2 0.4319 0.4153 0.7994 1 0.0
O13 O-2 0.2665 0.6074 0.8089 1 0.0
O12 O-2 0.2646 0.9567 0.1693 1 0.0
Mg1 Mg+2 0.4223 0.3522 0.48391 0.119 0.0
K2 K+1 0.093 0.186 0.998 0.115 0.0
Mg2 Mg+2 0 0.5 0.5 0.402 0.0
Na1 Na+1 0.85 0.2062 0.47875 0.191 0.0
Nb1 Nb+5 0.0795 0.08598 0.19683 0.052 0.0
Mn2 Mn+2 0.27901 0.06668 0.48702 0.974 0.0
O11 O-2 0.1297 0.81 0.833 1 0.0
K1 K+1 0.1321 0.2645 0.9961 0.885 0.0
O6 O-2 0.5572 0.2586 0.5921 1 0.0
F1 F-1 0 0 0 1 0.0
Mn1 Mn+2 0.85 0.2062 0.47875 0.809 0.0
Ti1 Ti+4 0.0795 0.08598 0.19683 0.948 0.0
O2 O-2 0.1483 0.1593 0.3675 1 0.0
